data_7223801
loop_
_publ_author_name
'Pal, Kumar Bhaskar'
'Sarkar, Vikramjit'
'Mukhopadhyay, Balaram'

_publ_section_title
;
 Hydrogen bonding-induced conformational change in a crystalline sugar
 derivative
;
_journal_issue 7
_journal_name_full CrystEngComm
_journal_page_first 1156
_journal_paper_doi 10.1039/C5CE01893E
_journal_volume 18
_journal_year 2016
_chemical_absolute_configuration ad
_chemical_formula_moiety 'C16 H22 O5 S, 0.5(H2 O)'
_chemical_formula_sum 'C16 H23 O5.5 S'
_chemical_formula_weight 335.40
_chemical_name_systematic
;
 ? 
;
_space_group_crystal_system monoclinic
_space_group_IT_number 4
_space_group_name_Hall 'P 2yb'
_space_group_name_H-M_alt 'P 1 21 1'
_symmetry_space_group_name_Hall 'P 2yb'
_symmetry_space_group_name_H-M 'P 1 21 1'
_atom_sites_solution_hydrogens geom
_atom_sites_solution_primary direct
_atom_sites_solution_secondary difmap
_audit_creation_date 2015-12-01
_audit_creation_method
;
Olex2 1.2
(compiled 2015.09.30 svn.r3233 for OlexSys, GUI svn.r5103)
;
_audit_update_record
;
2015-12-07 deposited with the CCDC.
2016-01-07 downloaded from the CCDC.
;
_cell_angle_alpha 90.00
_cell_angle_beta 100.192(7)
_cell_angle_gamma 90.00
_cell_formula_units_Z 4
_cell_length_a 11.1679(7)
_cell_length_b 7.7832(5)
_cell_length_c 19.3582(13)
_cell_measurement_reflns_used 1752
_cell_measurement_temperature 99.99(10)
_cell_measurement_theta_max 25.6110
_cell_measurement_theta_min 1.9550
_cell_volume 1656.10(19)
_computing_cell_refinement
;
CrysAlisPro, Agilent Technologies,
Version 1.171.37.33c (release 11-04-2014 CrysAlis171 .NET)
(compiled Apr 11 2014,15:12:41)
;
_computing_data_collection
;
CrysAlisPro, Agilent Technologies,
Version 1.171.37.33c (release 11-04-2014 CrysAlis171 .NET)
(compiled Apr 11 2014,15:12:41)
;
_computing_data_reduction
;
CrysAlisPro, Agilent Technologies,
Version 1.171.37.33c (release 11-04-2014 CrysAlis171 .NET)
(compiled Apr 11 2014,15:12:41)
;
_computing_molecular_graphics 'Olex2 (Dolomanov et al., 2009)'
_computing_publication_material 'Olex2 (Dolomanov et al., 2009)'
_computing_structure_refinement 'ShelXL (Sheldrick, 2015)'
_computing_structure_solution
;
Superflip (Palatinus & Chapuis, 2007;Palatinus & van der Lee, 2008;
Palatinus et al., 2012)
;
_diffrn_ambient_environment N~2~
_diffrn_ambient_temperature 99.99(10)
_diffrn_detector 'CCD plate'
_diffrn_detector_area_resol_mean 7.9580
_diffrn_detector_type Eos
_diffrn_measured_fraction_theta_full 0.997
_diffrn_measured_fraction_theta_max 0.997
_diffrn_measurement_details
;
  1 omega   20.00  107.00   1.0000   90.0000
omega____ theta____ kappa____ phi______ frames
    -       29.3556   57.0000   90.0000 87

  2 omega   50.00   78.00   1.0000   40.0000
omega____ theta____ kappa____ phi______ frames
    -        0.7031   57.0000 -120.0000 28

  3 omega   -6.00   21.00   1.0000   90.0000
omega____ theta____ kappa____ phi______ frames
    -      -27.9494  -99.0000 -120.0000 27

  4 omega   25.00   62.00   1.0000   90.0000
omega____ theta____ kappa____ phi______ frames
    -       29.3556  -99.0000 -180.0000 37

  5 omega  -15.00   11.00   1.0000   90.0000
omega____ theta____ kappa____ phi______ frames
    -       29.3556  -99.0000 -180.0000 26

  6 omega  -29.00   96.00   1.0000   90.0000
omega____ theta____ kappa____ phi______ frames
    -       29.3556   38.0000 -120.0000 125

  7 omega   22.00   47.00   1.0000   40.0000
omega____ theta____ kappa____ phi______ frames
    -        0.7031   57.0000 -180.0000 25
;
_diffrn_measurement_device 'four-circle diffractometer'
_diffrn_measurement_device_type 'SuperNova, Dual, Cu at zero, Eos'
_diffrn_measurement_method '\w scans'
_diffrn_orient_matrix_UB_11 -0.0058643000
_diffrn_orient_matrix_UB_12 -0.0032744000
_diffrn_orient_matrix_UB_13 0.0358616000
_diffrn_orient_matrix_UB_21 -0.0642180000
_diffrn_orient_matrix_UB_22 -0.0020070000
_diffrn_orient_matrix_UB_23 -0.0099439000
_diffrn_orient_matrix_UB_31 0.0015789000
_diffrn_orient_matrix_UB_32 -0.0911027000
_diffrn_orient_matrix_UB_33 -0.0009961000
_diffrn_radiation_monochromator mirror
_diffrn_radiation_probe x-ray
_diffrn_radiation_type MoK\a
_diffrn_radiation_wavelength 0.71073
_diffrn_reflns_av_R_equivalents 0.0415
_diffrn_reflns_av_unetI/netI 0.0973
_diffrn_reflns_limit_h_max 13
_diffrn_reflns_limit_h_min -13
_diffrn_reflns_limit_k_max 9
_diffrn_reflns_limit_k_min -9
_diffrn_reflns_limit_l_max 24
_diffrn_reflns_limit_l_min -24
_diffrn_reflns_number 7119
_diffrn_reflns_theta_full 26.36
_diffrn_reflns_theta_max 26.36
_diffrn_reflns_theta_min 1.85
_diffrn_source 'SuperNova (Mo) X-ray Source'
_exptl_absorpt_coefficient_mu 0.220
_exptl_absorpt_correction_T_max 0.986
_exptl_absorpt_correction_T_min 0.968
_exptl_absorpt_correction_type multi-scan
_exptl_absorpt_process_details
;
CrysAlisPro, Agilent Technologies,
Version 1.171.37.33c (release 11-04-2014 CrysAlis171 .NET)
(compiled Apr 11 2014,15:12:41)
Empirical absorption correction using spherical harmonics,
 implemented in SCALE3 ABSPACK scaling algorithm.
;
_exptl_crystal_density_diffrn 1.345
_exptl_crystal_density_method 'not measured'
_exptl_crystal_F_000 716
_exptl_crystal_size_max 0.241
_exptl_crystal_size_mid 0.118
_exptl_crystal_size_min 0.075
_refine_diff_density_max 0.538
_refine_diff_density_min -0.294
_refine_diff_density_rms 0.065
_refine_ls_abs_structure_details 'Flack H D (1983), Acta Cryst. A39, 876-881'
_refine_ls_abs_structure_Flack -0.01(10)
_refine_ls_extinction_method none
_refine_ls_goodness_of_fit_ref 1.049
_refine_ls_hydrogen_treatment constr
_refine_ls_matrix_type full
_refine_ls_number_parameters 419
_refine_ls_number_reflns 5384
_refine_ls_number_restraints 1
_refine_ls_restrained_S_all 1.049
_refine_ls_R_factor_all 0.0835
_refine_ls_R_factor_gt 0.0655
_refine_ls_shift/su_max 0.008
_refine_ls_shift/su_mean 0.000
_refine_ls_structure_factor_coef Fsqd
_refine_ls_weighting_details 'calc w=1/[\s^2^(Fo^2^)+(0.0353P)^2^+0.0000P] where P=(Fo^2^+2Fc^2^)/3'
_refine_ls_weighting_scheme calc
_refine_ls_wR_factor_gt 0.1126
_refine_ls_wR_factor_ref 0.1213
_reflns_number_gt 4377
_reflns_number_total 5384
_reflns_threshold_expression >2sigma(I)
_cod_data_source_file c5ce01893e2.cif
_cod_data_source_block galisostol
_cod_depositor_comments
;
Adding full bibliography for 7223799--7223801.cif.

2017-03-08
Z value and formula fixed to values more according to usual
chemical conventions.                 miguel
;
_cod_original_formula_sum 'C32 H46 O11 S2'
_cod_original_formula_weight 670.81
_cod_original_formula_moiety '2(C16 H22 O5 S), H2 O'
_cod_original_formula_units_Z 2
_cod_original_cell_volume 1656.09(19)
_cod_database_code 7223801
_chemical_oxdiff_formula 'C H O S'
_reflns_odcompleteness_completeness 99.73
_reflns_odcompleteness_iscentric 1
_reflns_odcompleteness_theta 26.32
_olex2_refinement_description
;
1. Fixed Uiso
 At 1.2 times of:
  All C(H) groups, All C(H,H) groups
 At 1.5 times of:
  All C(H,H,H) groups, All O(H) groups, All O(H,H) groups
2.a Free rotating group:
 O11(H11A,H11B)
2.b Ternary CH refined with riding coordinates:
 C8(H8), C9(H9), C10(H10), C14(H14), C15(H15), C24(H24), C25(H25), C26(H26),
 C30(H30), C31(H31)
2.c Secondary CH2 refined with riding coordinates:
 C16(H16A,H16B), C32(H32A,H32B)
2.d Aromatic/amide H refined with riding coordinates:
 C3(H3), C4(H4), C6(H6), C7(H7), C19(H19), C20(H20), C22(H22), C23(H23)
2.e Idealised Me refined as rotating group:
 C1(H1A,H1B,H1C), C12(H12A,H12B,H12C), C13(H13A,H13B,H13C), C17(H17A,H17B,
 H17C), C28(H28A,H28B,H28C), C29(H29A,H29B,H29C)
2.f Idealised tetrahedral OH refined as rotating group:
 O2(H2), O5(H5), O7(H7A), O10(H10A)
;
_olex2_date_sample_data_collection 2015-03-11
_olex2_submission_special_instructions 'No special instructions were received'

loop_
_space_group_symop_id
_space_group_symop_operation_xyz
1 'x, y, z'
2 '-x, y+1/2, -z'

loop_
_atom_site_label
_atom_site_type_symbol
_atom_site_fract_x
_atom_site_fract_y
_atom_site_fract_z
_atom_site_U_iso_or_equiv
_atom_site_adp_type
_atom_site_occupancy
_atom_site_calc_flag
_atom_site_refinement_flags_posn
C1 C -0.2853(5) -0.7334(8) 0.1166(2) 0.0400(14) Uani 1 d .
H1A H -0.3236 -0.6440 0.1409 0.060 Uiso 1 calc GR
H1B H -0.1978 -0.7108 0.1220 0.060 Uiso 1 calc GR
H1C H -0.2984 -0.8458 0.1368 0.060 Uiso 1 calc GR
C2 C -0.3409(4) -0.7327(7) 0.0398(2) 0.0271(12) Uani 1 d .
C3 C -0.4500(5) -0.8165(7) 0.0160(3) 0.0276(12) Uani 1 d .
H3 H -0.4912 -0.8725 0.0486 0.033 Uiso 1 calc R
C4 C -0.4998(4) -0.8196(6) -0.0550(3) 0.0238(11) Uani 1 d .
H4 H -0.5730 -0.8810 -0.0710 0.029 Uiso 1 calc R
C5 C -0.4426(4) -0.7333(6) -0.1022(2) 0.0192(10) Uani 1 d .
C6 C -0.3356(4) -0.6460(6) -0.0795(3) 0.0230(12) Uani 1 d .
H6 H -0.2969 -0.5848 -0.1119 0.028 Uiso 1 calc R
C7 C -0.2854(5) -0.6486(6) -0.0088(3) 0.0253(12) Uani 1 d .
H7 H -0.2105 -0.5909 0.0068 0.030 Uiso 1 calc R
C8 C -0.3944(4) -0.7439(7) -0.2406(2) 0.0210(10) Uani 1 d .
H8 H -0.3169 -0.7772 -0.2093 0.025 Uiso 1 calc R
C9 C -0.4245(4) -0.8724(6) -0.3002(3) 0.0221(11) Uani 1 d .
H9 H -0.5109 -0.8558 -0.3238 0.027 Uiso 1 calc R
C10 C -0.3418(4) -0.8582(6) -0.3544(2) 0.0201(11) Uani 1 d .
H10 H -0.2678 -0.9307 -0.3394 0.024 Uiso 1 calc R
C11 C -0.4495(4) -0.7619(6) -0.4623(2) 0.0205(10) Uani 1 d .
C12 C -0.5865(4) -0.7572(7) -0.4718(2) 0.0258(11) Uani 1 d .
H12A H -0.6172 -0.6583 -0.5010 0.039 Uiso 1 calc GR
H12B H -0.6112 -0.7470 -0.4259 0.039 Uiso 1 calc GR
H12C H -0.6201 -0.8632 -0.4948 0.039 Uiso 1 calc GR
C13 C -0.4042(4) -0.7621(7) -0.5311(2) 0.0229(11) Uani 1 d .
H13A H -0.4310 -0.8674 -0.5570 0.034 Uiso 1 calc GR
H13B H -0.3151 -0.7569 -0.5222 0.034 Uiso 1 calc GR
H13C H -0.4370 -0.6620 -0.5589 0.034 Uiso 1 calc GR
C14 C -0.3030(4) -0.6764(6) -0.3689(2) 0.0200(11) Uani 1 d .
H14 H -0.2275 -0.6803 -0.3900 0.024 Uiso 1 calc R
C15 C -0.2827(4) -0.5603(6) -0.3053(2) 0.0207(11) Uani 1 d .
H15 H -0.2068 -0.5971 -0.2733 0.025 Uiso 1 calc R
C16 C -0.2693(4) -0.3761(6) -0.3252(2) 0.0221(11) Uani 1 d .
H16A H -0.2121 -0.3685 -0.3588 0.027 Uiso 1 calc R
H16B H -0.3492 -0.3316 -0.3489 0.027 Uiso 1 calc R
O1 O -0.3838(3) -0.5729(4) -0.26794(17) 0.0208(8) Uani 1 d .
O2 O -0.4103(3) -1.0421(4) -0.27110(17) 0.0241(8) Uani 1 d .
H2 H -0.4789 -1.0826 -0.2682 0.036 Uiso 1 calc GR
O3 O -0.4024(3) -0.9123(4) -0.42240(16) 0.0222(8) Uani 1 d .
O4 O -0.4016(3) -0.6174(4) -0.41955(17) 0.0225(8) Uani 1 d .
O5 O -0.2253(3) -0.2728(4) -0.26509(16) 0.0238(8) Uani 1 d .
H5 H -0.2767 -0.1965 -0.2609 0.036 Uiso 1 calc GR
S1 S -0.51709(10) -0.73920(17) -0.19153(6) 0.0245(3) Uani 1 d .
C17 C -0.2792(5) -0.1628(7) -1.0997(3) 0.0292(13) Uani 1 d .
H17A H -0.2527 -0.2176 -1.1400 0.044 Uiso 1 calc GR
H17B H -0.2785 -0.0377 -1.1054 0.044 Uiso 1 calc GR
H17C H -0.3619 -0.2008 -1.0969 0.044 Uiso 1 calc GR
C18 C -0.1941(4) -0.2124(6) -1.0334(2) 0.0243(12) Uani 1 d .
C19 C -0.0892(4) -0.3034(6) -1.0351(3) 0.0265(12) Uani 1 d .
H19 H -0.0680 -0.3314 -1.0791 0.032 Uiso 1 calc R
C20 C -0.0132(4) -0.3556(6) -0.9737(3) 0.0253(12) Uani 1 d .
H20 H 0.0585 -0.4194 -0.9759 0.030 Uiso 1 calc R
C21 C -0.0433(4) -0.3133(6) -0.9092(2) 0.0208(11) Uani 1 d .
C22 C -0.1443(4) -0.2144(6) -0.9066(2) 0.0264(12) Uani 1 d .
H22 H -0.1624 -0.1789 -0.8627 0.032 Uiso 1 calc R
C23 C -0.2195(4) -0.1666(6) -0.9684(3) 0.0248(12) Uani 1 d .
H23 H -0.2903 -0.1008 -0.9661 0.030 Uiso 1 calc R
C24 C -0.0528(4) -0.4068(7) -0.7724(2) 0.0222(11) Uani 1 d .
H24 H -0.1358 -0.4337 -0.7991 0.027 Uiso 1 calc R
C25 C -0.0172(4) -0.5433(6) -0.7158(3) 0.0208(11) Uani 1 d .
H25 H 0.0647 -0.5151 -0.6880 0.025 Uiso 1 calc R
C26 C -0.1110(4) -0.5460(6) -0.6670(2) 0.0196(11) Uani 1 d .
H26 H -0.1851 -0.6104 -0.6896 0.024 Uiso 1 calc R
C27 C -0.0256(4) -0.4858(6) -0.5500(3) 0.0211(11) Uani 1 d .
C28 C 0.1085(4) -0.4942(6) -0.5224(3) 0.0244(12) Uani 1 d .
H28A H 0.1321 -0.3985 -0.4900 0.037 Uiso 1 calc GR
H28B H 0.1530 -0.4865 -0.5616 0.037 Uiso 1 calc GR
H28C H 0.1279 -0.6033 -0.4976 0.037 Uiso 1 calc GR
C29 C -0.1017(4) -0.4965(6) -0.4932(2) 0.0244(12) Uani 1 d .
H29A H -0.0876 -0.6073 -0.4691 0.037 Uiso 1 calc GR
H29B H -0.1879 -0.4860 -0.5142 0.037 Uiso 1 calc GR
H29C H -0.0790 -0.4032 -0.4595 0.037 Uiso 1 calc GR
C30 C -0.1464(4) -0.3679(6) -0.6459(2) 0.0214(11) Uani 1 d .
H30 H -0.2248 -0.3748 -0.6279 0.026 Uiso 1 calc R
C31 C -0.1571(4) -0.2332(6) -0.7032(2) 0.0195(10) Uani 1 d .
H31 H -0.2332 -0.2559 -0.7377 0.023 Uiso 1 calc R
C32 C -0.1624(4) -0.0514(6) -0.6763(2) 0.0213(11) Uani 1 d .
H32A H -0.2204 -0.0457 -0.6431 0.026 Uiso 1 calc R
H32B H -0.0812 -0.0171 -0.6508 0.026 Uiso 1 calc R
O6 O -0.0557(3) -0.2428(4) -0.73931(15) 0.0214(7) Uani 1 d .
O7 O -0.0142(3) -0.7106(4) -0.74480(17) 0.0238(8) Uani 1 d .
H7A H 0.0583 -0.7391 -0.7449 0.036 Uiso 1 calc GR
O8 O -0.0617(3) -0.6226(4) -0.60075(17) 0.0232(8) Uani 1 d .
O9 O -0.0501(3) -0.3292(4) -0.58917(16) 0.0208(8) Uani 1 d .
O10 O -0.2001(3) 0.0636(4) -0.73322(17) 0.0247(8) Uani 1 d .
H10A H -0.1402 0.1215 -0.7406 0.037 Uiso 1 calc GR
S2 S 0.05203(11) -0.39731(17) -0.83270(7) 0.0252(3) Uani 1 d .
O11 O -0.5717(3) -0.2961(4) -0.2751(2) 0.0418(10) Uani 1 d .
H11A H -0.5190 -0.3757 -0.2671 0.063 Uiso 1 d G
H11B H -0.6412 -0.3357 -0.2714 0.063 Uiso 1 d G

loop_
_atom_site_aniso_label
_atom_site_aniso_U_11
_atom_site_aniso_U_22
_atom_site_aniso_U_33
_atom_site_aniso_U_23
_atom_site_aniso_U_13
_atom_site_aniso_U_12
C1 0.060(4) 0.034(3) 0.022(3) -0.001(3) -0.002(3) 0.002(3)
C2 0.044(3) 0.023(3) 0.013(2) 0.003(2) 0.003(2) 0.012(3)
C3 0.041(3) 0.025(3) 0.017(3) 0.000(2) 0.009(2) -0.001(2)
C4 0.030(3) 0.017(3) 0.025(3) 0.001(2) 0.006(2) 0.004(2)
C5 0.027(2) 0.020(3) 0.009(2) 0.000(2) -0.0023(18) 0.005(2)
C6 0.024(3) 0.023(3) 0.023(3) 0.000(2) 0.006(2) -0.003(2)
C7 0.034(3) 0.018(3) 0.021(3) -0.007(2) -0.001(2) -0.002(2)
C8 0.024(2) 0.015(2) 0.022(3) -0.002(2) -0.0006(19) 0.000(2)
C9 0.022(2) 0.018(3) 0.026(3) 0.001(2) 0.002(2) 0.000(2)
C10 0.026(3) 0.016(3) 0.017(3) -0.002(2) 0.001(2) 0.001(2)
C11 0.031(3) 0.010(2) 0.020(2) -0.002(2) 0.003(2) -0.004(2)
C12 0.034(3) 0.020(3) 0.023(3) 0.005(3) 0.005(2) 0.002(3)
C13 0.029(3) 0.018(3) 0.019(2) -0.003(2) -0.003(2) 0.002(2)
C14 0.022(3) 0.018(3) 0.019(3) -0.005(2) 0.002(2) -0.002(2)
C15 0.020(2) 0.021(3) 0.020(3) -0.001(2) 0.002(2) 0.002(2)
C16 0.027(3) 0.019(3) 0.019(3) -0.002(2) 0.002(2) 0.001(2)
O1 0.0190(17) 0.0202(19) 0.023(2) -0.0011(16) 0.0045(14) 0.0006(14)
O2 0.0266(19) 0.0184(19) 0.026(2) 0.0038(16) 0.0009(16) -0.0001(16)
O3 0.0357(19) 0.0136(17) 0.0157(18) 0.0008(15) -0.0001(15) 0.0011(16)
O4 0.0327(19) 0.0145(18) 0.0173(19) -0.0039(15) -0.0040(15) -0.0025(15)
O5 0.0277(18) 0.019(2) 0.0236(18) -0.0081(16) 0.0013(14) -0.0001(15)
S1 0.0241(6) 0.0307(8) 0.0179(6) 0.0010(6) 0.0015(5) -0.0011(6)
C17 0.039(3) 0.026(3) 0.021(3) 0.003(2) 0.004(2) 0.005(2)
C18 0.034(3) 0.016(3) 0.023(3) 0.006(2) 0.006(2) -0.003(2)
C19 0.041(3) 0.021(3) 0.018(3) 0.001(2) 0.008(2) -0.002(2)
C20 0.029(3) 0.017(3) 0.030(3) 0.008(2) 0.007(2) 0.001(2)
C21 0.024(3) 0.018(3) 0.019(3) 0.004(2) 0.000(2) 0.001(2)
C22 0.032(3) 0.030(3) 0.018(3) -0.003(2) 0.004(2) -0.003(3)
C23 0.026(3) 0.020(3) 0.029(3) 0.003(2) 0.005(2) 0.005(2)
C24 0.022(2) 0.018(3) 0.026(3) -0.006(2) 0.003(2) 0.001(2)
C25 0.023(3) 0.012(2) 0.026(3) 0.002(2) 0.000(2) 0.002(2)
C26 0.024(3) 0.016(3) 0.018(3) 0.002(2) 0.000(2) -0.003(2)
C27 0.031(3) 0.011(2) 0.020(3) 0.002(2) 0.002(2) -0.002(2)
C28 0.027(3) 0.023(3) 0.025(3) 0.002(2) 0.007(2) 0.000(2)
C29 0.033(3) 0.023(3) 0.016(3) 0.001(2) 0.000(2) 0.005(2)
C30 0.024(3) 0.017(3) 0.021(3) -0.004(2) -0.003(2) -0.002(2)
C31 0.022(2) 0.015(2) 0.022(3) -0.002(2) 0.0039(19) 0.000(2)
C32 0.032(3) 0.017(3) 0.014(3) 0.005(2) 0.001(2) 0.000(2)
O6 0.0275(17) 0.0161(17) 0.0204(17) -0.0016(17) 0.0041(14) 0.0001(17)
O7 0.0265(17) 0.0165(19) 0.0277(19) -0.0007(16) 0.0029(15) 0.0047(15)
O8 0.0343(19) 0.0151(18) 0.0185(19) -0.0020(15) -0.0001(15) -0.0003(15)
O9 0.0314(19) 0.0130(17) 0.0153(17) 0.0017(14) -0.0036(14) 0.0012(14)
O10 0.0318(19) 0.018(2) 0.0224(19) 0.0051(15) -0.0002(15) 0.0016(15)
S2 0.0263(7) 0.0273(7) 0.0216(7) 0.0017(6) 0.0031(5) 0.0034(6)
O11 0.032(2) 0.022(2) 0.072(3) 0.007(2) 0.010(2) -0.0009(17)

loop_
_atom_type_symbol
_atom_type_description
_atom_type_scat_dispersion_real
_atom_type_scat_dispersion_imag
_atom_type_scat_source
C C 0.0033 0.0016 'International Tables Vol C Tables 4.2.6.8 and 6.1.1.4'
H H 0.0000 0.0000 'International Tables Vol C Tables 4.2.6.8 and 6.1.1.4'
O O 0.0106 0.0060 'International Tables Vol C Tables 4.2.6.8 and 6.1.1.4'
S S 0.1246 0.1234 'International Tables Vol C Tables 4.2.6.8 and 6.1.1.4'

loop_
_geom_angle_atom_site_label_1
_geom_angle_atom_site_label_2
_geom_angle_atom_site_label_3
_geom_angle
H1A C1 H1B 109.5
H1A C1 H1C 109.5
H1B C1 H1C 109.5
C2 C1 H1A 109.5
C2 C1 H1B 109.5
C2 C1 H1C 109.5
C3 C2 C1 120.7(5)
C7 C2 C1 121.2(5)
C7 C2 C3 118.1(4)
C2 C3 H3 119.6
C2 C3 C4 120.7(5)
C4 C3 H3 119.6
C3 C4 H4 120.1
C5 C4 C3 119.8(5)
C5 C4 H4 120.1
C4 C5 C6 120.4(4)
C4 C5 S1 116.0(4)
C6 C5 S1 123.5(4)
C5 C6 H6 120.5
C5 C6 C7 119.0(5)
C7 C6 H6 120.5
C2 C7 C6 121.9(5)
C2 C7 H7 119.1
C6 C7 H7 119.1
C9 C8 H8 110.0
C9 C8 S1 109.1(3)
O1 C8 H8 110.0
O1 C8 C9 110.5(4)
O1 C8 S1 107.1(3)
S1 C8 H8 110.0
C8 C9 H9 109.2
C8 C9 C10 113.3(4)
C10 C9 H9 109.2
O2 C9 C8 108.4(4)
O2 C9 H9 109.2
O2 C9 C10 107.4(4)
C9 C10 H10 109.3
C9 C10 C14 115.0(4)
C14 C10 H10 109.3
O3 C10 C9 111.5(4)
O3 C10 H10 109.3
O3 C10 C14 102.0(4)
C13 C11 C12 112.6(4)
O3 C11 C12 110.4(4)
O3 C11 C13 108.9(4)
O4 C11 C12 108.5(4)
O4 C11 C13 111.1(4)
O4 C11 O3 105.2(3)
C11 C12 H12A 109.5
C11 C12 H12B 109.5
C11 C12 H12C 109.5
H12A C12 H12B 109.5
H12A C12 H12C 109.5
H12B C12 H12C 109.5
C11 C13 H13A 109.5
C11 C13 H13B 109.5
C11 C13 H13C 109.5
H13A C13 H13B 109.5
H13A C13 H13C 109.5
H13B C13 H13C 109.5
C10 C14 H14 109.6
C15 C14 C10 114.4(4)
C15 C14 H14 109.6
O4 C14 C10 102.5(4)
O4 C14 H14 109.6
O4 C14 C15 110.9(4)
C14 C15 H15 108.8
C16 C15 C14 111.7(4)
C16 C15 H15 108.8
O1 C15 C14 110.4(4)
O1 C15 H15 108.8
O1 C15 C16 108.4(4)
C15 C16 H16A 109.4
C15 C16 H16B 109.4
H16A C16 H16B 108.0
O5 C16 C15 111.3(4)
O5 C16 H16A 109.4
O5 C16 H16B 109.4
C8 O1 C15 111.6(3)
C9 O2 H2 109.5
C10 O3 C11 108.6(3)
C14 O4 C11 108.0(3)
C16 O5 H5 109.5
C5 S1 C8 104.2(2)
H17A C17 H17B 109.5
H17A C17 H17C 109.5
H17B C17 H17C 109.5
C18 C17 H17A 109.5
C18 C17 H17B 109.5
C18 C17 H17C 109.5
C19 C18 C17 121.6(4)
C19 C18 C23 117.8(5)
C23 C18 C17 120.6(4)
C18 C19 H19 119.2
C18 C19 C20 121.6(5)
C20 C19 H19 119.2
C19 C20 H20 120.3
C21 C20 C19 119.4(5)
C21 C20 H20 120.3
C20 C21 S2 117.1(3)
C22 C21 C20 119.7(4)
C22 C21 S2 123.2(4)
C21 C22 H22 120.1
C21 C22 C23 119.7(5)
C23 C22 H22 120.1
C18 C23 C22 121.7(5)
C18 C23 H23 119.2
C22 C23 H23 119.2
C25 C24 H24 109.0
C25 C24 S2 112.2(3)
O6 C24 H24 109.0
O6 C24 C25 108.8(4)
O6 C24 S2 108.8(3)
S2 C24 H24 109.0
C24 C25 H25 109.3
C24 C25 C26 109.4(4)
C26 C25 H25 109.3
O7 C25 C24 112.1(4)
O7 C25 H25 109.3
O7 C25 C26 107.3(4)
C25 C26 H26 109.9
C30 C26 C25 113.1(4)
C30 C26 H26 109.9
O8 C26 C25 111.2(4)
O8 C26 H26 109.9
O8 C26 C30 102.5(4)
C28 C27 C29 113.2(4)
O8 C27 C28 110.4(4)
O8 C27 C29 109.1(4)
O9 C27 C28 108.1(4)
O9 C27 C29 110.7(4)
O9 C27 O8 105.1(3)
C27 C28 H28A 109.5
C27 C28 H28B 109.5
C27 C28 H28C 109.5
H28A C28 H28B 109.5
H28A C28 H28C 109.5
H28B C28 H28C 109.5
C27 C29 H29A 109.5
C27 C29 H29B 109.5
C27 C29 H29C 109.5
H29A C29 H29B 109.5
H29A C29 H29C 109.5
H29B C29 H29C 109.5
C26 C30 H30 109.3
C31 C30 C26 115.2(4)
C31 C30 H30 109.3
O9 C30 C26 101.7(3)
O9 C30 H30 109.3
O9 C30 C31 111.6(4)
C30 C31 H31 108.4
C32 C31 C30 113.5(4)
C32 C31 H31 108.4
O6 C31 C30 110.7(4)
O6 C31 H31 108.4
O6 C31 C32 107.4(4)
C31 C32 H32A 109.6
C31 C32 H32B 109.6
H32A C32 H32B 108.1
O10 C32 C31 110.2(4)
O10 C32 H32A 109.6
O10 C32 H32B 109.6
C24 O6 C31 110.3(3)
C25 O7 H7A 109.5
C26 O8 C27 108.4(3)
C30 O9 C27 106.0(3)
C32 O10 H10A 109.5
C21 S2 C24 101.1(2)
H11A O11 H11B 109.5

loop_
_geom_bond_atom_site_label_1
_geom_bond_atom_site_label_2
_geom_bond_distance
C1 H1A 0.9800
C1 H1B 0.9800
C1 H1C 0.9800
C1 C2 1.507(6)
C2 C3 1.387(7)
C2 C7 1.379(6)
C3 H3 0.9500
C3 C4 1.388(6)
C4 H4 0.9500
C4 C5 1.378(6)
C5 C6 1.377(6)
C5 S1 1.782(4)
C6 H6 0.9500
C6 C7 1.385(6)
C7 H7 0.9500
C8 H8 1.0000
C8 C9 1.517(6)
C8 O1 1.445(6)
C8 S1 1.801(4)
C9 H9 1.0000
C9 C10 1.520(6)
C9 O2 1.434(5)
C10 H10 1.0000
C10 C14 1.520(6)
C10 O3 1.434(5)
C11 C12 1.509(6)
C11 C13 1.506(6)
C11 O3 1.449(5)
C11 O4 1.442(5)
C12 H12A 0.9800
C12 H12B 0.9800
C12 H12C 0.9800
C13 H13A 0.9800
C13 H13B 0.9800
C13 H13C 0.9800
C14 H14 1.0000
C14 C15 1.511(6)
C14 O4 1.416(5)
C15 H15 1.0000
C15 C16 1.499(6)
C15 O1 1.447(5)
C16 H16A 0.9900
C16 H16B 0.9900
C16 O5 1.429(5)
O2 H2 0.8400
O5 H5 0.8400
C17 H17A 0.9800
C17 H17B 0.9800
C17 H17C 0.9800
C17 C18 1.506(6)
C18 C19 1.375(6)
C18 C23 1.384(6)
C19 H19 0.9500
C19 C20 1.393(7)
C20 H20 0.9500
C20 C21 1.388(6)
C21 C22 1.374(6)
C21 S2 1.787(5)
C22 H22 0.9500
C22 C23 1.385(6)
C23 H23 0.9500
C24 H24 1.0000
C24 C25 1.527(7)
C24 O6 1.432(6)
C24 S2 1.795(5)
C25 H25 1.0000
C25 C26 1.531(6)
C25 O7 1.420(6)
C26 H26 1.0000
C26 C30 1.517(6)
C26 O8 1.433(5)
C27 C28 1.499(6)
C27 C29 1.506(6)
C27 O8 1.457(5)
C27 O9 1.436(5)
C28 H28A 0.9800
C28 H28B 0.9800
C28 H28C 0.9800
C29 H29A 0.9800
C29 H29B 0.9800
C29 H29C 0.9800
C30 H30 1.0000
C30 C31 1.515(6)
C30 O9 1.426(5)
C31 H31 1.0000
C31 C32 1.512(6)
C31 O6 1.435(5)
C32 H32A 0.9900
C32 H32B 0.9900
C32 O10 1.424(5)
O7 H7A 0.8400
O10 H10A 0.8400
O11 H11A 0.8501
O11 H11B 0.8500

loop_
_geom_torsion_atom_site_label_1
_geom_torsion_atom_site_label_2
_geom_torsion_atom_site_label_3
_geom_torsion_atom_site_label_4
_geom_torsion
C1 C2 C3 C4 -178.4(5)
C1 C2 C7 C6 -179.6(5)
C2 C3 C4 C5 -2.4(7)
C3 C2 C7 C6 0.1(7)
C3 C4 C5 C6 0.9(7)
C3 C4 C5 S1 -177.8(4)
C4 C5 C6 C7 1.1(7)
C4 C5 S1 C8 -145.4(4)
C5 C6 C7 C2 -1.6(7)
C6 C5 S1 C8 35.9(5)
C7 C2 C3 C4 1.8(7)
C8 C9 C10 C14 -36.0(6)
C8 C9 C10 O3 -151.5(4)
C9 C8 O1 C15 -64.4(4)
C9 C8 S1 C5 137.6(3)
C9 C10 C14 C15 35.5(6)
C9 C10 C14 O4 -84.6(5)
C9 C10 O3 C11 96.7(4)
C10 C14 C15 C16 -168.6(4)
C10 C14 C15 O1 -47.9(5)
C10 C14 O4 C11 -33.3(4)
C12 C11 O3 C10 -109.6(4)
C12 C11 O4 C14 135.4(4)
C13 C11 O3 C10 126.3(4)
C13 C11 O4 C14 -100.4(4)
C14 C10 O3 C11 -26.6(4)
C14 C15 C16 O5 -167.8(4)
C14 C15 O1 C8 63.3(5)
C15 C14 O4 C11 -155.8(4)
C16 C15 O1 C8 -174.1(4)
O1 C8 C9 C10 49.5(5)
O1 C8 C9 O2 168.6(3)
O1 C8 S1 C5 -102.7(3)
O1 C15 C16 O5 70.4(5)
O2 C9 C10 C14 -155.7(4)
O2 C9 C10 O3 88.8(4)
O3 C10 C14 C15 156.4(4)
O3 C10 C14 O4 36.3(4)
O3 C11 O4 C14 17.3(4)
O4 C11 O3 C10 7.2(4)
O4 C14 C15 C16 -53.2(5)
O4 C14 C15 O1 67.4(5)
S1 C5 C6 C7 179.7(4)
S1 C8 C9 C10 167.1(3)
S1 C8 C9 O2 -73.8(4)
S1 C8 O1 C15 176.8(3)
C17 C18 C19 C20 -177.2(5)
C17 C18 C23 C22 178.4(5)
C18 C19 C20 C21 -0.7(7)
C19 C18 C23 C22 -1.8(7)
C19 C20 C21 C22 -2.9(7)
C19 C20 C21 S2 175.6(4)
C20 C21 C22 C23 4.0(7)
C20 C21 S2 C24 -152.7(4)
C21 C22 C23 C18 -1.7(7)
C22 C21 S2 C24 25.7(5)
C23 C18 C19 C20 3.0(7)
C24 C25 C26 C30 -44.3(5)
C24 C25 C26 O8 -159.0(4)
C25 C24 O6 C31 -70.4(4)
C25 C24 S2 C21 154.1(4)
C25 C26 C30 C31 38.1(6)
C25 C26 C30 O9 -82.8(4)
C25 C26 O8 C27 100.0(4)
C26 C30 C31 C32 -166.2(4)
C26 C30 C31 O6 -45.3(5)
C26 C30 O9 C27 -39.7(4)
C28 C27 O8 C26 -118.8(4)
C28 C27 O9 C30 145.0(4)
C29 C27 O8 C26 116.2(4)
C29 C27 O9 C30 -90.5(4)
C30 C26 O8 C27 -21.1(4)
C30 C31 C32 O10 -166.7(4)
C30 C31 O6 C24 61.6(5)
C31 C30 O9 C27 -163.1(4)
C32 C31 O6 C24 -174.0(3)
O6 C24 C25 C26 60.2(5)
O6 C24 C25 O7 179.1(3)
O6 C24 S2 C21 -85.4(3)
O6 C31 C32 O10 70.6(5)
O7 C25 C26 C30 -166.2(4)
O7 C25 C26 O8 79.1(4)
O8 C26 C30 C31 157.9(4)
O8 C26 C30 O9 37.0(4)
O8 C27 O9 C30 27.1(4)
O9 C27 O8 C26 -2.5(5)
O9 C30 C31 C32 -50.8(5)
O9 C30 C31 O6 70.1(5)
S2 C21 C22 C23 -174.4(4)
S2 C24 C25 C26 -179.3(3)
S2 C24 C25 O7 -60.4(5)
S2 C24 O6 C31 167.0(3)
